data_2213267
loop_
_publ_author_name
'Lin, Xu-Cong'
'Yin, Hua'
'Lin, Yun'

_publ_section_title
;
 <i>catena</i>-Poly[[[diaquadinitratocopper(II)]-\m-4,4'-bipyridine]
 hemihydrate]
;
_journal_coeditor_code CV2233
_journal_issue 5
_journal_name_full 'Acta Crystallographica Section E'
_journal_page_first m1467
_journal_page_last m1468
_journal_paper_doi 10.1107/S1600536807019551
_journal_volume 63
_journal_year 2007
_chemical_formula_iupac '[Cu (C10 H8 N2) (N O3)2 (H2 O)2], 0.5H2 O'
_chemical_formula_moiety 'C10 H12 Cu N4 O8, 0.5(H2 O)'
_chemical_formula_sum 'C10 H13 Cu N4 O8.5'
_chemical_formula_weight 387.78
_chemical_name_systematic
;
catena-Poly[[[diaquadinitratocopper(II)]-\m-4,4'-bipyridine] hemihydrate]
;
_space_group_IT_number 56
_symmetry_cell_setting orthorhombic
_symmetry_space_group_name_Hall '-P 2ab 2ac'
_symmetry_space_group_name_H-M 'P c c n'
_atom_sites_solution_hydrogens geom
_atom_sites_solution_primary direct
_atom_sites_solution_secondary difmap
_audit_creation_method SHELXL-97
_cell_angle_alpha 90.00
_cell_angle_beta 90.00
_cell_angle_gamma 90.00
_cell_formula_units_Z 4
_cell_length_a 12.014(7)
_cell_length_b 18.533(8)
_cell_length_c 7.411(3)
_cell_measurement_reflns_used 9004
_cell_measurement_temperature 293(2)
_cell_measurement_theta_max 27.60
_cell_measurement_theta_min 3.39
_cell_volume 1650.1(14)
_computing_cell_refinement TEXRAY
_computing_data_collection 'TEXRAY (Molecular Structure Corporation, 1999)'
_computing_data_reduction 'TEXSAN (Molecular Structure Corporation, 1999)'
_computing_molecular_graphics 'ORTEX (McArdle,1995)'
_computing_publication_material SHELXL97
_computing_structure_refinement 'SHELXL97 (Sheldrick, 1997)'
_computing_structure_solution 'SHELXS97 (Sheldrick, 1997)'
_diffrn_ambient_temperature 293(2)
_diffrn_measured_fraction_theta_full 0.997
_diffrn_measured_fraction_theta_max 0.997
_diffrn_measurement_device_type 'Rigaku Weissenberg IP'
_diffrn_measurement_method \w
_diffrn_radiation_monochromator graphite
_diffrn_radiation_source 'rotor target'
_diffrn_radiation_type MoK\a
_diffrn_radiation_wavelength 0.71073
_diffrn_reflns_av_R_equivalents 0.0538
_diffrn_reflns_av_sigmaI/netI 0.0307
_diffrn_reflns_limit_h_max 15
_diffrn_reflns_limit_h_min -15
_diffrn_reflns_limit_k_max 24
_diffrn_reflns_limit_k_min -24
_diffrn_reflns_limit_l_max 9
_diffrn_reflns_limit_l_min -9
_diffrn_reflns_number 14611
_diffrn_reflns_theta_full 27.48
_diffrn_reflns_theta_max 27.48
_diffrn_reflns_theta_min 3.39
_diffrn_standards_decay_% 0
_diffrn_standards_interval_count 'not measured'
_diffrn_standards_interval_time 'not measured'
_diffrn_standards_number 0
_exptl_absorpt_coefficient_mu 1.371
_exptl_absorpt_correction_T_max 0.803
_exptl_absorpt_correction_T_min 0.737
_exptl_absorpt_correction_type multi-scan
_exptl_absorpt_process_details '(TEXRAY; Molecular Structure Corporation, 1999)'
_exptl_crystal_colour blue
_exptl_crystal_density_diffrn 1.561
_exptl_crystal_density_method 'not measured'
_exptl_crystal_description block
_exptl_crystal_F_000 788
_exptl_crystal_size_max 0.23
_exptl_crystal_size_mid 0.20
_exptl_crystal_size_min 0.18
_refine_diff_density_max 0.866
_refine_diff_density_min -0.350
_refine_ls_extinction_method none
_refine_ls_goodness_of_fit_ref 1.119
_refine_ls_hydrogen_treatment mixed
_refine_ls_matrix_type full
_refine_ls_number_parameters 118
_refine_ls_number_reflns 1892
_refine_ls_number_restraints 2
_refine_ls_restrained_S_all 1.118
_refine_ls_R_factor_all 0.0728
_refine_ls_R_factor_gt 0.0487
_refine_ls_shift/su_max 0.000
_refine_ls_shift/su_mean 0.000
_refine_ls_structure_factor_coef Fsqd
_refine_ls_weighting_details 'calc w=1/[\s^2^(Fo^2^)+(0.0874P)^2^+0.4871P] where P=(Fo^2^+2Fc^2^)/3'
_refine_ls_weighting_scheme calc
_refine_ls_wR_factor_gt 0.1411
_refine_ls_wR_factor_ref 0.1569
_reflns_number_gt 1281
_reflns_number_total 1892
_reflns_threshold_expression I>2\s(I)
_cod_data_source_file cv2233.cif
_cod_data_source_block I
_cod_database_code 2213267
_cod_database_fobs_code 2213267

loop_
_symmetry_equiv_pos_as_xyz
'x, y, z'
'-x+1/2, -y+1/2, z'
'-x, y+1/2, -z+1/2'
'x+1/2, -y, -z+1/2'
'-x, -y, -z'
'x-1/2, y-1/2, -z'
'x, -y-1/2, z-1/2'
'-x-1/2, y, z-1/2'

loop_
_atom_site_type_symbol
_atom_site_label
_atom_site_fract_x
_atom_site_fract_y
_atom_site_fract_z
_atom_site_U_iso_or_equiv
_atom_site_adp_type
_atom_site_calc_flag
_atom_site_refinement_flags
_atom_site_occupancy
Cu Cu1 0.0000 0.5000 0.0000 0.0295(2) Uani d S 1
O O1 -0.1229(2) 0.54296(15) 0.1421(3) 0.0432(6) Uani d D 1
H H01A -0.126(4) 0.543(2) 0.251(3) 0.056(12) Uiso d D 1
H H01B -0.184(2) 0.546(2) 0.095(6) 0.064(14) Uiso d D 1
O O2 0.1102(2) 0.44599(15) 0.2366(3) 0.0539(7) Uani d . 1
O O3 -0.0023(3) 0.4179(3) 0.4510(7) 0.0966(16) Uani d . 1
O O4 0.1711(3) 0.43196(19) 0.5051(3) 0.0585(8) Uani d . 1
N N1 0.0885(2) 0.59087(14) 0.0366(4) 0.0336(6) Uani d . 1
N N2 0.0904(3) 0.43241(17) 0.3962(4) 0.0439(7) Uani d . 1
C C1 0.0439(3) 0.65525(19) 0.0012(5) 0.0394(8) Uani d . 1
H H1A -0.0310 0.6574 -0.0299 0.047 Uiso calc R 1
C C2 0.1038(3) 0.71886(17) 0.0087(5) 0.0402(8) Uani d . 1
H H2A 0.0693 0.7626 -0.0173 0.048 Uiso calc R 1
C C3 0.2153(3) 0.71715(15) 0.0551(5) 0.0323(7) Uani d . 1
C C4 0.2612(3) 0.64983(16) 0.0930(5) 0.0394(8) Uani d . 1
H H4A 0.3359 0.6460 0.1241 0.047 Uiso calc R 1
C C5 0.1958(3) 0.58901(17) 0.0842(5) 0.0394(8) Uani d . 1
H H5A 0.2276 0.5447 0.1126 0.047 Uiso calc R 1
O O1WB 0.7500 0.7500 0.352(6) 0.190(16) Uiso d SP 0.25
O O1WA 0.7500 0.7500 0.155(5) 0.162(13) Uiso d SP 0.25

loop_
_atom_site_aniso_label
_atom_site_aniso_U_11
_atom_site_aniso_U_22
_atom_site_aniso_U_33
_atom_site_aniso_U_12
_atom_site_aniso_U_13
_atom_site_aniso_U_23
Cu1 0.0220(3) 0.0297(3) 0.0369(4) -0.00525(18) -0.0001(2) -0.0010(2)
O1 0.0279(14) 0.0664(16) 0.0353(14) 0.0009(11) -0.0004(10) -0.0099(13)
O2 0.0491(17) 0.0749(18) 0.0377(13) 0.0021(13) -0.0044(11) 0.0083(13)
O3 0.042(2) 0.157(5) 0.091(2) -0.038(2) 0.0125(18) 0.002(3)
O4 0.0395(16) 0.097(2) 0.0391(14) -0.0062(15) -0.0082(11) -0.0008(13)
N1 0.0235(14) 0.0323(13) 0.0450(14) -0.0042(11) -0.0034(11) -0.0006(12)
N2 0.0322(17) 0.0560(17) 0.0436(16) -0.0112(13) 0.0000(13) 0.0010(14)
C1 0.0242(17) 0.0363(17) 0.058(2) -0.0018(14) -0.0050(14) 0.0036(14)
C2 0.0237(17) 0.0309(16) 0.066(2) 0.0008(12) -0.0041(15) 0.0045(14)
C3 0.0241(16) 0.0288(14) 0.0441(16) -0.0034(12) -0.0008(13) 0.0003(13)
C4 0.0246(16) 0.0333(14) 0.060(2) -0.0012(13) -0.0104(15) -0.0006(16)
C5 0.0282(17) 0.0314(14) 0.059(2) 0.0002(13) -0.0109(15) 0.0019(15)

loop_
_atom_type_symbol
_atom_type_description
_atom_type_scat_dispersion_real
_atom_type_scat_dispersion_imag
_atom_type_scat_source
C C 0.0033 0.0016 'International Tables Vol C Tables 4.2.6.8 and 6.1.1.4'
H H 0.0000 0.0000 'International Tables Vol C Tables 4.2.6.8 and 6.1.1.4'
N N 0.0061 0.0033 'International Tables Vol C Tables 4.2.6.8 and 6.1.1.4'
O O 0.0106 0.0060 'International Tables Vol C Tables 4.2.6.8 and 6.1.1.4'
Cu Cu 0.3201 1.2651 'International Tables Vol C Tables 4.2.6.8 and 6.1.1.4'

loop_
_geom_angle_atom_site_label_1
_geom_angle_atom_site_label_2
_geom_angle_atom_site_label_3
_geom_angle_site_symmetry_1
_geom_angle_site_symmetry_3
_geom_angle
_geom_angle_publ_flag
O1 Cu1 O1 5_565 . 180.0 no
O1 Cu1 N1 5_565 5_565 89.21(12) no
O1 Cu1 N1 . 5_565 90.79(12) yes
O1 Cu1 N1 5_565 . 90.79(12) no
O1 Cu1 N1 . . 89.21(12) yes
N1 Cu1 N1 5_565 . 180.00(8) no
O1 Cu1 O2 5_565 . 79.09(10) yes
O1 Cu1 O2 . . 100.91(10) yes
N1 Cu1 O2 5_565 . 92.33(10) yes
N1 Cu1 O2 . . 87.67(10) yes
O1 Cu1 O2 5_565 5_565 100.91(10) no
O1 Cu1 O2 . 5_565 79.09(10) no
N1 Cu1 O2 5_565 5_565 87.67(10) no
N1 Cu1 O2 . 5_565 92.33(10) no
O2 Cu1 O2 . 5_565 180.0 no
Cu1 O1 H01A . . 125(3) no
Cu1 O1 H01B . . 118(3) no
H01A O1 H01B . . 113(5) no
N2 O2 Cu1 . . 132.5(2) no
C1 N1 C5 . . 117.5(3) no
C1 N1 Cu1 . . 120.7(2) no
C5 N1 Cu1 . . 121.6(2) no
O3 N2 O2 . . 122.8(4) no
O3 N2 O4 . . 119.3(4) no
O2 N2 O4 . . 117.9(3) no
N1 C1 C2 . . 123.1(3) no
N1 C1 H1A . . 118.5 no
C2 C1 H1A . . 118.5 no
C1 C2 C3 . . 119.6(3) no
C1 C2 H2A . . 120.2 no
C3 C2 H2A . . 120.2 no
C2 C3 C4 . . 117.0(3) no
C2 C3 C3 . 2_565 121.9(3) no
C4 C3 C3 . 2_565 121.0(4) no
C5 C4 C3 . . 119.9(3) no
C5 C4 H4A . . 120.1 no
C3 C4 H4A . . 120.1 no
N1 C5 C4 . . 122.8(3) no
N1 C5 H5A . . 118.6 no
C4 C5 H5A . . 118.6 no

loop_
_geom_bond_atom_site_label_1
_geom_bond_atom_site_label_2
_geom_bond_site_symmetry_2
_geom_bond_distance
_geom_bond_publ_flag
Cu1 O1 5_565 1.981(3) no
Cu1 O1 . 1.981(3) yes
Cu1 N1 5_565 2.010(3) no
Cu1 N1 . 2.010(3) yes
Cu1 O2 . 2.414(3) yes
Cu1 O2 5_565 2.414(3) no
O1 H01A . 0.805(19) no
O1 H01B . 0.812(19) no
O2 N2 . 1.232(4) yes
O3 N2 . 1.216(4) yes
O4 N2 . 1.261(4) yes
N1 C1 . 1.334(4) no
N1 C5 . 1.336(4) no
C1 C2 . 1.382(5) no
C1 H1A . 0.9300 no
C2 C3 . 1.383(5) no
C2 H2A . 0.9300 no
C3 C4 . 1.393(4) no
C3 C3 2_565 1.477(6) no
C4 C5 . 1.376(4) no
C4 H4A . 0.9300 no
C5 H5A . 0.9300 no
O1WB O1WA . 1.46(6) no

loop_
_geom_hbond_atom_site_label_D
_geom_hbond_atom_site_label_H
_geom_hbond_atom_site_label_A
_geom_hbond_site_symmetry_A
_geom_hbond_distance_DH
_geom_hbond_distance_HA
_geom_hbond_distance_DA
_geom_hbond_angle_DHA
O1 H01B O4 4_465 0.812(19) 1.94(2) 2.744(4) 171(5)
O1 H01A O4 5_566 0.805(19) 1.94(2) 2.718(4) 161(4)

loop_
_geom_torsion_atom_site_label_1
_geom_torsion_atom_site_label_2
_geom_torsion_atom_site_label_3
_geom_torsion_atom_site_label_4
_geom_torsion_site_symmetry_1
_geom_torsion_site_symmetry_4
_geom_torsion
_geom_torsion_publ_flag
O1 Cu1 O2 N2 5_565 . -165.3(3) no
O1 Cu1 O2 N2 . . 14.7(3) no
N1 Cu1 O2 N2 5_565 . -76.6(3) no
N1 Cu1 O2 N2 . . 103.4(3) no
O2 Cu1 O2 N2 5_565 . 11E1(7) no
O1 Cu1 N1 C1 5_565 . 129.5(3) no
O1 Cu1 N1 C1 . . -50.5(3) no
N1 Cu1 N1 C1 5_565 . 43.7(6) no
O2 Cu1 N1 C1 . . -151.4(3) no
O2 Cu1 N1 C1 5_565 . 28.6(3) no
O1 Cu1 N1 C5 5_565 . -45.6(3) no
O1 Cu1 N1 C5 . . 134.4(3) no
N1 Cu1 N1 C5 5_565 . -131.4(3) no
O2 Cu1 N1 C5 . . 33.5(3) no
O2 Cu1 N1 C5 5_565 . -146.5(3) no
Cu1 O2 N2 O3 . . 30.3(6) no
Cu1 O2 N2 O4 . . -151.6(3) no
C5 N1 C1 C2 . . 1.1(5) no
Cu1 N1 C1 C2 . . -174.1(3) no
N1 C1 C2 C3 . . -0.1(5) no
C1 C2 C3 C4 . . -0.3(5) no
C1 C2 C3 C3 . 2_565 176.4(3) no
C2 C3 C4 C5 . . -0.3(5) no
C3 C3 C4 C5 2_565 . -177.1(3) no
C1 N1 C5 C4 . . -1.8(5) no
Cu1 N1 C5 C4 . . 173.5(3) no
C3 C4 C5 N1 . . 1.4(6) no
